data_7247611
loop_
_publ_author_name
'Chen, Yi-Sheng'
'Chiu, Siang-Yu'
'Li, Chia-Ying'
'Chen, Tsun-Ren'
'Chen, Jhy-Der'

_publ_section_title
;
 Ligand effect of cyclometallated iridium(iii) complexes on N-alkylation
 of amines in hydrogen borrowing reactions
;
_journal_issue 45
_journal_name_full 'RSC Advances'
_journal_page_first 31948
_journal_page_last 31961
_journal_paper_doi 10.1039/D3RA07184G
_journal_volume 13
_journal_year 2023
_chemical_formula_sum 'C49 H41 Cl5 Ir N2 O5 P'
_chemical_formula_weight 1138.26
_space_group_crystal_system triclinic
_space_group_IT_number 2
_space_group_name_Hall '-P 1'
_space_group_name_H-M_alt 'P -1'
_atom_sites_solution_hydrogens geom
_audit_creation_method SHELXL-2017/1
_audit_update_record
;
2023-09-30 deposited with the CCDC.	2023-10-24 downloaded from the CCDC.
;
_cell_angle_alpha 86.17(5)
_cell_angle_beta 69.00(5)
_cell_angle_gamma 88.19(5)
_cell_formula_units_Z 2
_cell_length_a 12.34(2)
_cell_length_b 12.49(2)
_cell_length_c 16.46(4)
_cell_measurement_reflns_used 9338
_cell_measurement_temperature 293(2)
_cell_measurement_theta_max 28.16
_cell_measurement_theta_min 2.17
_cell_volume 2363(8)
_computing_cell_refinement 'Bruker SAINT'
_computing_data_collection 'Bruker APEX2'
_computing_data_reduction 'Bruker SAINT'
_computing_molecular_graphics 'Bruker SHELXTL'
_computing_publication_material 'Bruker SHELXTL'
_computing_structure_refinement 'SHELXL-2017/1 (Sheldrick, 2017)'
_computing_structure_solution 'SHELXS-97 (Sheldrick 2008)'
_diffrn_ambient_temperature 293(2)
_diffrn_measured_fraction_theta_full 1.000
_diffrn_measured_fraction_theta_max 1.000
_diffrn_measurement_device_type 'Bruker APEX-II CCD'
_diffrn_measurement_method '\f and \w scans'
_diffrn_radiation_type MoK\a
_diffrn_radiation_wavelength 0.71073
_diffrn_reflns_av_R_equivalents 0.0775
_diffrn_reflns_av_unetI/netI 0.0645
_diffrn_reflns_Laue_measured_fraction_full 1.000
_diffrn_reflns_Laue_measured_fraction_max 1.000
_diffrn_reflns_limit_h_max 15
_diffrn_reflns_limit_h_min -14
_diffrn_reflns_limit_k_max 15
_diffrn_reflns_limit_k_min -15
_diffrn_reflns_limit_l_max 20
_diffrn_reflns_limit_l_min 0
_diffrn_reflns_number 9296
_diffrn_reflns_point_group_measured_fraction_full 1.000
_diffrn_reflns_point_group_measured_fraction_max 1.000
_diffrn_reflns_theta_full 25.242
_diffrn_reflns_theta_max 25.998
_diffrn_reflns_theta_min 1.327
_exptl_absorpt_coefficient_mu 3.189
_exptl_absorpt_correction_T_max 0.7457
_exptl_absorpt_correction_T_min 0.3092
_exptl_absorpt_correction_type multi-scan
_exptl_absorpt_process_details 'SADABS V2008/1 (Bruker AXS, 2008)'
_exptl_crystal_colour yellow
_exptl_crystal_density_diffrn 1.599
_exptl_crystal_description block
_exptl_crystal_F_000 1132
_exptl_crystal_size_max 0.800
_exptl_crystal_size_mid 0.300
_exptl_crystal_size_min 0.200
_refine_diff_density_max 3.449
_refine_diff_density_min -1.869
_refine_diff_density_rms 0.166
_refine_ls_extinction_method none
_refine_ls_goodness_of_fit_ref 1.060
_refine_ls_hydrogen_treatment constr
_refine_ls_matrix_type full
_refine_ls_number_parameters 563
_refine_ls_number_reflns 9296
_refine_ls_number_restraints 0
_refine_ls_restrained_S_all 1.060
_refine_ls_R_factor_all 0.0804
_refine_ls_R_factor_gt 0.0526
_refine_ls_shift/su_max 0.006
_refine_ls_shift/su_mean 0.000
_refine_ls_structure_factor_coef Fsqd
_refine_ls_weighting_details 'w=1/[\s^2^(Fo^2^)+(0.0244P)^2^+8.1232P] where P=(Fo^2^+2Fc^2^)/3'
_refine_ls_weighting_scheme calc
_refine_ls_wR_factor_gt 0.1074
_refine_ls_wR_factor_ref 0.1246
_reflns_Friedel_coverage 0.000
_reflns_number_gt 7178
_reflns_number_total 9296
_reflns_threshold_expression 'I > 2\s(I)'
_cod_data_source_file d3ra07184g2.cif
_cod_data_source_block 12670_0m_tw
_cod_depositor_comments
;
The following automatic conversions were performed:

data item '_exptl_absorpt_correction_type' value 'multi_scan' was
changed to 'multi-scan' in accordance with the
/home/data/users/saulius/crontab/automatic-downloads/rss-feeds/RSC/lib/dictionaries/cif_core.dic
dictionary named 'cif_core.dic' version 2.4.2 last updated on
2011-04-26.

Automatic conversion script
Id: cif_fix_values 8170 2020-07-09 18:12:32Z antanas 
;
_cod_original_cell_volume 2364(8)
_cod_database_code 7247611
_shelx_shelxl_version_number 2017/1
_shelx_space_group_comment
; 
The symmetry employed for this shelxl refinement is uniquely defined 
by the following loop, which should always be used as a source of 
symmetry information in preference to the above space-group names. 
They are only intended as comments. 
;
_shelx_estimated_absorpt_t_min 0.185
_shelx_estimated_absorpt_t_max 0.568

loop_
_space_group_symop_operation_xyz
'x, y, z'
'-x, -y, -z'

loop_
_atom_site_label
_atom_site_type_symbol
_atom_site_fract_x
_atom_site_fract_y
_atom_site_fract_z
_atom_site_U_iso_or_equiv
_atom_site_adp_type
_atom_site_occupancy
_atom_site_site_symmetry_order
_atom_site_calc_flag
_atom_site_refinement_flags_posn
_atom_site_refinement_flags_adp
_atom_site_refinement_flags_occupancy
_atom_site_disorder_assembly
_atom_site_disorder_group
Ir Ir 0.51104(3) 0.73626(2) 0.72046(2) 0.03656(10) Uani 1 1 d . . . . .
Cl1 Cl 0.56095(17) 0.55128(14) 0.75692(12) 0.0442(4) Uani 1 1 d . . . . .
P1 P 0.31497(15) 0.70383(14) 0.82203(11) 0.0322(4) Uani 1 1 d . . . . .
O1 O 0.5651(5) 0.9519(4) 0.8824(3) 0.0492(13) Uani 1 1 d . . . . .
O2 O 0.5915(5) 0.6509(4) 0.4673(3) 0.0514(14) Uani 1 1 d . . . . .
O3 O -0.0817(7) 0.9722(9) 0.7878(6) 0.119(3) Uani 1 1 d . . . . .
O4 O 0.1251(5) 0.2567(5) 0.8572(4) 0.0652(17) Uani 1 1 d . . . . .
O5 O 0.3272(6) 0.7889(4) 1.1750(3) 0.0590(16) Uani 1 1 d . . . . .
N1 N 0.5561(4) 0.8024(5) 0.8176(4) 0.0338(13) Uani 1 1 d . . . . .
N2 N 0.4954(5) 0.6897(5) 0.6055(3) 0.0360(13) Uani 1 1 d . . . . .
C1 C 0.4820(7) 0.8949(6) 0.6936(4) 0.0416(12) Uani 1 1 d . . . . .
C2 C 0.4478(7) 0.9425(6) 0.6282(4) 0.0416(12) Uani 1 1 d . . . . .
H2A H 0.437896 0.900930 0.586598 0.050 Uiso 1 1 calc R U . . .
C3 C 0.4283(8) 1.0527(7) 0.6249(6) 0.059(2) Uani 1 1 d . . . . .
H3A H 0.405701 1.084195 0.580592 0.071 Uiso 1 1 calc R U . . .
C4 C 0.4419(9) 1.1172(7) 0.6866(6) 0.064(3) Uani 1 1 d . . . . .
H4A H 0.426029 1.190331 0.684000 0.077 Uiso 1 1 calc R U . . .
C5 C 0.4785(8) 1.0735(6) 0.7509(5) 0.058(2) Uani 1 1 d . . . . .
H5A H 0.488563 1.116498 0.791591 0.069 Uiso 1 1 calc R U . . .
C6 C 0.5005(7) 0.9622(6) 0.7544(5) 0.0426(18) Uani 1 1 d . . . . .
C7 C 0.5393(6) 0.9057(6) 0.8178(4) 0.0392(17) Uani 1 1 d . . . . .
C8 C 0.5984(6) 0.7737(6) 0.8840(4) 0.0366(16) Uani 1 1 d . . . . .
C9 C 0.6335(7) 0.6772(7) 0.9122(6) 0.053(2) Uani 1 1 d . . . . .
H9A H 0.632710 0.614114 0.885432 0.064 Uiso 1 1 calc R U . . .
C10 C 0.6704(8) 0.6785(7) 0.9833(6) 0.064(3) Uani 1 1 d . . . . .
H10A H 0.696998 0.614881 1.002643 0.077 Uiso 1 1 calc R U . . .
C11 C 0.6689(8) 0.7710(8) 1.0258(6) 0.065(3) Uani 1 1 d . . . . .
H11A H 0.691193 0.767524 1.074279 0.078 Uiso 1 1 calc R U . . .
C12 C 0.6348(8) 0.8684(7) 0.9973(5) 0.058(2) Uani 1 1 d . . . . .
H12A H 0.633733 0.931548 1.024473 0.069 Uiso 1 1 calc R U . . .
C13 C 0.6022(7) 0.8652(6) 0.9250(5) 0.0446(18) Uani 1 1 d . . . . .
C14 C 0.6829(7) 0.7521(6) 0.6363(5) 0.0425(18) Uani 1 1 d . . . . .
C15 C 0.7790(7) 0.7845(8) 0.6565(6) 0.063(2) Uani 1 1 d . . . . .
H15A H 0.769224 0.805181 0.711949 0.075 Uiso 1 1 calc R U . . .
C16 C 0.8868(8) 0.7846(10) 0.5920(8) 0.086(4) Uani 1 1 d . . . . .
H16A H 0.949146 0.811745 0.602994 0.103 Uiso 1 1 calc R U . . .
C17 C 0.9056(9) 0.7458(11) 0.5118(8) 0.098(4) Uani 1 1 d . . . . .
H17A H 0.980382 0.743156 0.470595 0.118 Uiso 1 1 calc R U . . .
C18 C 0.8118(8) 0.7105(9) 0.4927(6) 0.076(3) Uani 1 1 d . . . . .
H18A H 0.822958 0.685375 0.438317 0.092 Uiso 1 1 calc R U . . .
C19 C 0.7032(7) 0.7136(7) 0.5553(5) 0.052(2) Uani 1 1 d . . . . .
C20 C 0.5976(6) 0.6821(6) 0.5427(4) 0.0414(17) Uani 1 1 d . . . . .
C21 C 0.4137(6) 0.6636(5) 0.5679(4) 0.0339(15) Uani 1 1 d . . . . .
C22 C 0.2950(7) 0.6601(7) 0.5995(5) 0.054(2) Uani 1 1 d . . . . .
H22A H 0.251869 0.679991 0.655441 0.064 Uiso 1 1 calc R U . . .
C23 C 0.2409(8) 0.6253(8) 0.5441(6) 0.065(3) Uani 1 1 d . . . . .
H23A H 0.160358 0.621846 0.564120 0.078 Uiso 1 1 calc R U . . .
C24 C 0.3049(10) 0.5957(8) 0.4600(6) 0.068(3) Uani 1 1 d . . . . .
H24A H 0.266628 0.572422 0.425040 0.081 Uiso 1 1 calc R U . . .
C25 C 0.4227(9) 0.6005(6) 0.4284(5) 0.054(2) Uani 1 1 d . . . . .
H25A H 0.466234 0.580793 0.372501 0.065 Uiso 1 1 calc R U . . .
C26 C 0.4753(7) 0.6361(6) 0.4833(5) 0.0426(18) Uani 1 1 d . . . . .
C27 C 0.1929(6) 0.7858(6) 0.8114(4) 0.0399(17) Uani 1 1 d . . . . .
C28 C 0.2064(8) 0.8969(7) 0.7964(5) 0.053(2) Uani 1 1 d . . . . .
H28A H 0.275983 0.927845 0.791905 0.064 Uiso 1 1 calc R U . . .
C29 C 0.1172(9) 0.9616(8) 0.7881(6) 0.069(3) Uani 1 1 d . . . . .
H29A H 0.127413 1.035342 0.777668 0.083 Uiso 1 1 calc R U . . .
C30 C 0.0118(10) 0.9161(11) 0.7953(6) 0.079(3) Uani 1 1 d . . . . .
C31 C -0.0631(13) 1.0810(14) 0.7537(9) 0.151(8) Uani 1 1 d . . . . .
H31A H -0.134472 1.111498 0.751648 0.227 Uiso 1 1 calc R U . . .
H31B H -0.036757 1.121295 0.790666 0.227 Uiso 1 1 calc R U . . .
H31C H -0.005572 1.083279 0.696041 0.227 Uiso 1 1 calc R U . . .
C32 C -0.0037(8) 0.8068(11) 0.8113(6) 0.079(3) Uani 1 1 d . . . . .
H32A H -0.074182 0.776893 0.816611 0.094 Uiso 1 1 calc R U . . .
C33 C 0.0854(7) 0.7410(8) 0.8194(5) 0.059(2) Uani 1 1 d . . . . .
H33A H 0.074254 0.667403 0.830199 0.071 Uiso 1 1 calc R U . . .
C34 C 0.2578(6) 0.5665(6) 0.8354(4) 0.0362(16) Uani 1 1 d . . . . .
C35 C 0.1726(6) 0.5284(6) 0.9131(4) 0.0390(17) Uani 1 1 d . . . . .
H35A H 0.146182 0.572539 0.959745 0.047 Uiso 1 1 calc R U . . .
C36 C 0.1260(6) 0.4253(6) 0.9227(5) 0.0446(18) Uani 1 1 d . . . . .
H36A H 0.070140 0.401466 0.975342 0.054 Uiso 1 1 calc R U . . .
C37 C 0.1634(7) 0.3594(6) 0.8535(5) 0.0467(19) Uani 1 1 d . . . . .
C38 C 0.0363(11) 0.2166(9) 0.9351(8) 0.104(5) Uani 1 1 d . . . . .
H38A H 0.018221 0.144311 0.928434 0.156 Uiso 1 1 calc R U . . .
H38B H 0.062911 0.217829 0.983156 0.156 Uiso 1 1 calc R U . . .
H38C H -0.031946 0.260861 0.946182 0.156 Uiso 1 1 calc R U . . .
C39 C 0.2472(7) 0.3963(6) 0.7760(5) 0.0473(19) Uani 1 1 d . . . . .
H39A H 0.272170 0.352726 0.728968 0.057 Uiso 1 1 calc R U . . .
C40 C 0.2945(6) 0.4980(6) 0.7678(4) 0.0409(17) Uani 1 1 d . . . . .
H40A H 0.352077 0.520446 0.715588 0.049 Uiso 1 1 calc R U . . .
C41 C 0.3106(5) 0.7262(5) 0.9331(4) 0.0323(15) Uani 1 1 d . . . . .
C42 C 0.2761(7) 0.8246(6) 0.9711(4) 0.0403(17) Uani 1 1 d . . . . .
H42A H 0.248479 0.878905 0.941905 0.048 Uiso 1 1 calc R U . . .
C43 C 0.2823(7) 0.8422(6) 1.0513(5) 0.0461(19) Uani 1 1 d . . . . .
H43A H 0.258526 0.907986 1.075407 0.055 Uiso 1 1 calc R U . . .
C44 C 0.3235(7) 0.7635(6) 1.0962(4) 0.0428(18) Uani 1 1 d . . . . .
C45 C 0.3597(7) 0.6660(5) 1.0594(5) 0.0403(17) Uani 1 1 d . . . . .
H45A H 0.387942 0.612071 1.088418 0.048 Uiso 1 1 calc R U . . .
C46 C 0.3534(6) 0.6497(6) 0.9785(5) 0.0387(16) Uani 1 1 d . . . . .
H46A H 0.379055 0.584448 0.953897 0.046 Uiso 1 1 calc R U . . .
C47 C 0.3606(10) 0.7064(7) 1.2258(6) 0.072(3) Uani 1 1 d . . . . .
H47A H 0.359728 0.734463 1.278953 0.107 Uiso 1 1 calc R U . . .
H47B H 0.307153 0.647962 1.239266 0.107 Uiso 1 1 calc R U . . .
H47C H 0.437353 0.681365 1.193433 0.107 Uiso 1 1 calc R U . . .
C48 C 0.2499(17) 0.9520(16) 0.4606(9) 0.175(9) Uani 1 1 d . . . . .
H48A H 0.257396 1.026993 0.440086 0.210 Uiso 1 1 calc R U . . .
H48B H 0.327662 0.924154 0.450214 0.210 Uiso 1 1 calc R U . . .
Cl2 Cl 0.1969(5) 0.8900(5) 0.4010(3) 0.196(3) Uani 1 1 d . . . . .
Cl3 Cl 0.1779(4) 0.9466(4) 0.5697(2) 0.1396(15) Uani 1 1 d . . . . .
C49 C 1.1155(13) 0.4654(14) 0.2770(11) 0.140(6) Uani 1 1 d . . . . .
H49A H 1.198440 0.460076 0.264357 0.168 Uiso 1 1 calc R U . . .
H49B H 1.083818 0.393963 0.295092 0.168 Uiso 1 1 calc R U . . .
Cl4 Cl 1.0567(5) 0.5453(7) 0.3624(5) 0.246(4) Uani 1 1 d . . . . .
Cl5 Cl 1.0936(5) 0.5062(5) 0.1840(4) 0.184(2) Uani 1 1 d . . . . .

loop_
_atom_site_aniso_label
_atom_site_aniso_U_11
_atom_site_aniso_U_22
_atom_site_aniso_U_33
_atom_site_aniso_U_23
_atom_site_aniso_U_13
_atom_site_aniso_U_12
Ir 0.03846(17) 0.03521(16) 0.03421(15) -0.00837(11) -0.00985(12) 0.00169(11)
Cl1 0.0498(11) 0.0311(9) 0.0547(11) -0.0100(8) -0.0217(9) 0.0067(8)
P1 0.0332(10) 0.0343(10) 0.0282(9) -0.0066(7) -0.0096(7) 0.0046(8)
O1 0.073(4) 0.035(3) 0.047(3) -0.012(2) -0.030(3) 0.004(3)
O2 0.060(4) 0.055(3) 0.030(3) -0.010(2) -0.004(2) 0.003(3)
O3 0.084(6) 0.171(9) 0.101(6) -0.013(6) -0.039(5) 0.082(6)
O4 0.065(4) 0.052(4) 0.068(4) -0.016(3) -0.008(3) -0.019(3)
O5 0.104(5) 0.042(3) 0.041(3) -0.008(2) -0.039(3) 0.010(3)
N1 0.021(3) 0.038(3) 0.041(3) -0.008(3) -0.009(2) 0.003(2)
N2 0.025(3) 0.046(4) 0.031(3) -0.009(3) -0.002(2) 0.008(3)
C1 0.051(3) 0.039(3) 0.029(2) -0.009(2) -0.006(2) -0.010(2)
C2 0.051(3) 0.039(3) 0.029(2) -0.009(2) -0.006(2) -0.010(2)
C3 0.080(6) 0.047(5) 0.050(5) 0.009(4) -0.025(5) 0.007(5)
C4 0.093(7) 0.035(5) 0.063(6) 0.002(4) -0.026(5) 0.005(5)
C5 0.089(7) 0.034(4) 0.052(5) -0.001(4) -0.029(5) 0.000(4)
C6 0.052(5) 0.035(4) 0.039(4) 0.000(3) -0.014(4) 0.003(3)
C7 0.045(4) 0.037(4) 0.032(4) -0.003(3) -0.009(3) 0.000(3)
C8 0.035(4) 0.043(4) 0.038(4) -0.004(3) -0.020(3) 0.002(3)
C9 0.056(5) 0.048(5) 0.068(5) -0.007(4) -0.035(4) 0.002(4)
C10 0.076(7) 0.048(5) 0.089(7) 0.006(5) -0.055(6) -0.001(5)
C11 0.078(7) 0.069(6) 0.068(6) 0.004(5) -0.050(5) -0.005(5)
C12 0.088(7) 0.050(5) 0.052(5) -0.010(4) -0.043(5) -0.003(5)
C13 0.048(5) 0.037(4) 0.055(5) -0.004(3) -0.025(4) -0.003(3)
C14 0.053(5) 0.034(4) 0.049(4) -0.021(3) -0.026(4) 0.020(3)
C15 0.042(5) 0.086(7) 0.058(5) -0.014(5) -0.013(4) -0.010(5)
C16 0.041(6) 0.115(10) 0.096(8) -0.023(7) -0.011(5) -0.025(6)
C17 0.040(6) 0.141(12) 0.090(8) -0.033(8) 0.011(5) -0.013(6)
C18 0.056(6) 0.100(8) 0.051(5) -0.023(5) 0.010(5) -0.009(6)
C19 0.032(4) 0.061(5) 0.054(5) -0.012(4) -0.002(4) -0.006(4)
C20 0.045(4) 0.045(4) 0.027(4) -0.005(3) -0.004(3) 0.004(3)
C21 0.044(4) 0.037(4) 0.022(3) -0.006(3) -0.014(3) 0.004(3)
C22 0.053(5) 0.074(6) 0.034(4) -0.007(4) -0.016(4) -0.003(4)
C23 0.056(6) 0.095(7) 0.053(5) -0.005(5) -0.030(5) -0.003(5)
C24 0.093(8) 0.076(7) 0.050(5) -0.007(5) -0.042(5) -0.007(6)
C25 0.083(7) 0.044(5) 0.036(4) -0.009(3) -0.021(4) -0.001(4)
C26 0.055(5) 0.037(4) 0.036(4) -0.006(3) -0.017(4) 0.002(4)
C27 0.043(4) 0.053(5) 0.024(3) -0.007(3) -0.011(3) 0.009(4)
C28 0.055(5) 0.060(5) 0.038(4) -0.002(4) -0.011(4) 0.017(4)
C29 0.068(7) 0.078(7) 0.057(5) 0.003(5) -0.020(5) 0.038(5)
C30 0.070(7) 0.112(9) 0.053(6) -0.014(6) -0.023(5) 0.052(7)
C31 0.157(14) 0.196(17) 0.097(10) -0.008(10) -0.052(10) 0.130(13)
C32 0.050(6) 0.129(11) 0.066(6) -0.022(7) -0.031(5) 0.028(6)
C33 0.046(5) 0.083(7) 0.053(5) -0.019(5) -0.022(4) 0.017(5)
C34 0.032(4) 0.043(4) 0.032(4) -0.009(3) -0.009(3) 0.002(3)
C35 0.035(4) 0.048(4) 0.032(4) -0.009(3) -0.008(3) 0.003(3)
C36 0.033(4) 0.057(5) 0.040(4) -0.003(4) -0.007(3) -0.006(4)
C37 0.043(4) 0.048(5) 0.048(4) -0.005(4) -0.014(4) -0.005(4)
C38 0.101(9) 0.073(8) 0.099(9) -0.016(6) 0.017(7) -0.045(7)
C39 0.047(5) 0.046(5) 0.046(4) -0.017(4) -0.011(4) -0.003(4)
C40 0.038(4) 0.048(4) 0.031(4) -0.005(3) -0.004(3) 0.001(3)
C41 0.026(3) 0.031(4) 0.036(4) -0.008(3) -0.006(3) 0.011(3)
C42 0.052(5) 0.034(4) 0.037(4) -0.002(3) -0.019(3) 0.005(3)
C43 0.072(6) 0.025(4) 0.046(4) -0.005(3) -0.025(4) 0.002(4)
C44 0.060(5) 0.036(4) 0.030(4) -0.001(3) -0.014(3) 0.000(4)
C45 0.053(5) 0.029(4) 0.044(4) -0.002(3) -0.022(4) 0.004(3)
C46 0.045(4) 0.030(4) 0.041(4) -0.007(3) -0.016(3) 0.007(3)
C47 0.125(9) 0.056(6) 0.051(5) 0.000(4) -0.052(6) 0.002(6)
C48 0.22(2) 0.22(2) 0.087(10) 0.025(12) -0.048(12) -0.115(17)
Cl2 0.190(5) 0.266(7) 0.141(4) -0.083(4) -0.052(4) -0.054(5)
Cl3 0.145(4) 0.187(4) 0.089(2) -0.021(3) -0.041(2) -0.009(3)
C49 0.093(11) 0.151(15) 0.174(16) -0.016(13) -0.047(11) 0.024(10)
Cl4 0.116(4) 0.345(10) 0.272(8) -0.192(7) -0.034(4) 0.018(5)
Cl5 0.168(5) 0.209(6) 0.206(6) 0.015(5) -0.105(4) -0.023(4)

loop_
_atom_type_symbol
_atom_type_description
_atom_type_scat_dispersion_real
_atom_type_scat_dispersion_imag
_atom_type_scat_source
C C 0.0033 0.0016 'International Tables Vol C Tables 4.2.6.8 and 6.1.1.4'
H H 0.0000 0.0000 'International Tables Vol C Tables 4.2.6.8 and 6.1.1.4'
N N 0.0061 0.0033 'International Tables Vol C Tables 4.2.6.8 and 6.1.1.4'
O O 0.0106 0.0060 'International Tables Vol C Tables 4.2.6.8 and 6.1.1.4'
P P 0.1023 0.0942 'International Tables Vol C Tables 4.2.6.8 and 6.1.1.4'
Cl Cl 0.1484 0.1585 'International Tables Vol C Tables 4.2.6.8 and 6.1.1.4'
Ir Ir -1.4442 7.9887 'International Tables Vol C Tables 4.2.6.8 and 6.1.1.4'

loop_
_geom_angle_atom_site_label_1
_geom_angle_atom_site_label_2
_geom_angle_atom_site_label_3
_geom_angle
_geom_angle_site_symmetry_1
_geom_angle_site_symmetry_3
_geom_angle_publ_flag
C1 Ir C14 89.6(3) . . ?
C1 Ir N2 92.8(3) . . ?
C14 Ir N2 80.2(3) . . ?
C1 Ir N1 81.3(3) . . ?
C14 Ir N1 89.1(3) . . ?
N2 Ir N1 167.8(2) . . ?
C1 Ir P1 94.8(2) . . ?
C14 Ir P1 175.5(2) . . ?
N2 Ir P1 100.2(2) . . ?
N1 Ir P1 90.9(2) . . ?
C1 Ir Cl1 174.6(2) . . ?
C14 Ir Cl1 87.3(2) . . ?
N2 Ir Cl1 91.10(19) . . ?
N1 Ir Cl1 94.14(19) . . ?
P1 Ir Cl1 88.17(11) . . ?
C34 P1 C27 102.0(4) . . ?
C34 P1 C41 102.1(3) . . ?
C27 P1 C41 104.1(3) . . ?
C34 P1 Ir 118.0(2) . . ?
C27 P1 Ir 120.1(3) . . ?
C41 P1 Ir 108.4(2) . . ?
C7 O1 C13 104.0(6) . . ?
C20 O2 C26 105.9(5) . . ?
C30 O3 C31 117.3(11) . . ?
C37 O4 C38 118.6(7) . . ?
C44 O5 C47 117.8(6) . . ?
C7 N1 C8 106.9(6) . . ?
C7 N1 Ir 111.4(5) . . ?
C8 N1 Ir 141.6(5) . . ?
C20 N2 C21 105.3(6) . . ?
C20 N2 Ir 111.6(5) . . ?
C21 N2 Ir 143.2(4) . . ?
C2 C1 C6 118.4(7) . . ?
C2 C1 Ir 129.8(5) . . ?
C6 C1 Ir 111.8(5) . . ?
C1 C2 C3 119.8(7) . . ?
C1 C2 H2A 120.1 . . ?
C3 C2 H2A 120.1 . . ?
C2 C3 C4 121.5(8) . . ?
C2 C3 H3A 119.3 . . ?
C4 C3 H3A 119.3 . . ?
C5 C4 C3 120.5(8) . . ?
C5 C4 H4A 119.8 . . ?
C3 C4 H4A 119.8 . . ?
C4 C5 C6 118.8(8) . . ?
C4 C5 H5A 120.6 . . ?
C6 C5 H5A 120.6 . . ?
C5 C6 C1 121.0(7) . . ?
C5 C6 C7 124.9(7) . . ?
C1 C6 C7 114.1(7) . . ?
N1 C7 O1 113.2(6) . . ?
N1 C7 C6 121.2(7) . . ?
O1 C7 C6 125.6(7) . . ?
C13 C8 C9 119.6(7) . . ?
C13 C8 N1 107.7(6) . . ?
C9 C8 N1 132.6(7) . . ?
C8 C9 C10 116.8(8) . . ?
C8 C9 H9A 121.6 . . ?
C10 C9 H9A 121.6 . . ?
C11 C10 C9 122.5(8) . . ?
C11 C10 H10A 118.7 . . ?
C9 C10 H10A 118.7 . . ?
C12 C11 C10 120.9(8) . . ?
C12 C11 H11A 119.5 . . ?
C10 C11 H11A 119.5 . . ?
C11 C12 C13 115.2(8) . . ?
C11 C12 H12A 122.4 . . ?
C13 C12 H12A 122.4 . . ?
C8 C13 C12 124.9(7) . . ?
C8 C13 O1 108.1(6) . . ?
C12 C13 O1 127.0(7) . . ?
C19 C14 C15 118.7(7) . . ?
C19 C14 Ir 113.3(6) . . ?
C15 C14 Ir 127.5(6) . . ?
C16 C15 C14 118.2(9) . . ?
C16 C15 H15A 120.9 . . ?
C14 C15 H15A 120.9 . . ?
C15 C16 C17 122.2(9) . . ?
C15 C16 H16A 118.9 . . ?
C17 C16 H16A 118.9 . . ?
C16 C17 C18 119.5(9) . . ?
C16 C17 H17A 120.2 . . ?
C18 C17 H17A 120.2 . . ?
C19 C18 C17 118.9(9) . . ?
C19 C18 H18A 120.6 . . ?
C17 C18 H18A 120.6 . . ?
C18 C19 C14 122.3(8) . . ?
C18 C19 C20 124.3(8) . . ?
C14 C19 C20 113.4(7) . . ?
N2 C20 O2 113.5(7) . . ?
N2 C20 C19 120.8(7) . . ?
O2 C20 C19 125.5(6) . . ?
C22 C21 C26 119.8(7) . . ?
C22 C21 N2 132.7(6) . . ?
C26 C21 N2 107.5(6) . . ?
C21 C22 C23 117.5(7) . . ?
C21 C22 H22A 121.3 . . ?
C23 C22 H22A 121.3 . . ?
C24 C23 C22 121.6(9) . . ?
C24 C23 H23A 119.2 . . ?
C22 C23 H23A 119.2 . . ?
C25 C24 C23 120.7(8) . . ?
C25 C24 H24A 119.6 . . ?
C23 C24 H24A 119.6 . . ?
C24 C25 C26 117.2(8) . . ?
C24 C25 H25A 121.4 . . ?
C26 C25 H25A 121.4 . . ?
O2 C26 C21 107.8(6) . . ?
O2 C26 C25 129.0(7) . . ?
C21 C26 C25 123.1(8) . . ?
C28 C27 C33 118.5(8) . . ?
C28 C27 P1 118.8(6) . . ?
C33 C27 P1 122.8(6) . . ?
C29 C28 C27 120.8(9) . . ?
C29 C28 H28A 119.6 . . ?
C27 C28 H28A 119.6 . . ?
C28 C29 C30 120.2(10) . . ?
C28 C29 H29A 119.9 . . ?
C30 C29 H29A 119.9 . . ?
O3 C30 C32 115.0(12) . . ?
O3 C30 C29 125.0(12) . . ?
C32 C30 C29 120.0(9) . . ?
O3 C31 H31A 109.5 . . ?
O3 C31 H31B 109.5 . . ?
H31A C31 H31B 109.5 . . ?
O3 C31 H31C 109.5 . . ?
H31A C31 H31C 109.5 . . ?
H31B C31 H31C 109.5 . . ?
C30 C32 C33 120.4(10) . . ?
C30 C32 H32A 119.8 . . ?
C33 C32 H32A 119.8 . . ?
C32 C33 C27 120.3(10) . . ?
C32 C33 H33A 119.9 . . ?
C27 C33 H33A 119.9 . . ?
C40 C34 C35 117.1(7) . . ?
C40 C34 P1 121.4(5) . . ?
C35 C34 P1 121.5(5) . . ?
C34 C35 C36 121.8(7) . . ?
C34 C35 H35A 119.1 . . ?
C36 C35 H35A 119.1 . . ?
C37 C36 C35 119.7(7) . . ?
C37 C36 H36A 120.2 . . ?
C35 C36 H36A 120.2 . . ?
O4 C37 C36 124.0(7) . . ?
O4 C37 C39 116.8(7) . . ?
C36 C37 C39 119.2(7) . . ?
O4 C38 H38A 109.5 . . ?
O4 C38 H38B 109.5 . . ?
H38A C38 H38B 109.5 . . ?
O4 C38 H38C 109.5 . . ?
H38A C38 H38C 109.5 . . ?
H38B C38 H38C 109.5 . . ?
C37 C39 C40 120.6(7) . . ?
C37 C39 H39A 119.7 . . ?
C40 C39 H39A 119.7 . . ?
C34 C40 C39 121.6(7) . . ?
C34 C40 H40A 119.2 . . ?
C39 C40 H40A 119.2 . . ?
C46 C41 C42 116.9(6) . . ?
C46 C41 P1 120.8(5) . . ?
C42 C41 P1 122.0(5) . . ?
C43 C42 C41 120.9(7) . . ?
C43 C42 H42A 119.6 . . ?
C41 C42 H42A 119.6 . . ?
C42 C43 C44 121.1(7) . . ?
C42 C43 H43A 119.4 . . ?
C44 C43 H43A 119.4 . . ?
O5 C44 C43 116.7(7) . . ?
O5 C44 C45 124.3(7) . . ?
C43 C44 C45 119.0(7) . . ?
C44 C45 C46 119.2(7) . . ?
C44 C45 H45A 120.4 . . ?
C46 C45 H45A 120.4 . . ?
C41 C46 C45 122.9(7) . . ?
C41 C46 H46A 118.6 . . ?
C45 C46 H46A 118.6 . . ?
O5 C47 H47A 109.5 . . ?
O5 C47 H47B 109.5 . . ?
H47A C47 H47B 109.5 . . ?
O5 C47 H47C 109.5 . . ?
H47A C47 H47C 109.5 . . ?
H47B C47 H47C 109.5 . . ?
Cl2 C48 Cl3 118.6(10) . . ?
Cl2 C48 H48A 107.7 . . ?
Cl3 C48 H48A 107.7 . . ?
Cl2 C48 H48B 107.7 . . ?
Cl3 C48 H48B 107.7 . . ?
H48A C48 H48B 107.1 . . ?
Cl5 C49 Cl4 115.9(10) . . ?
Cl5 C49 H49A 108.3 . . ?
Cl4 C49 H49A 108.3 . . ?
Cl5 C49 H49B 108.3 . . ?
Cl4 C49 H49B 108.3 . . ?
H49A C49 H49B 107.4 . . ?

loop_
_geom_bond_atom_site_label_1
_geom_bond_atom_site_label_2
_geom_bond_distance
_geom_bond_site_symmetry_2
_geom_bond_publ_flag
Ir C1 2.050(8) . ?
Ir C14 2.084(9) . ?
Ir N2 2.091(7) . ?
Ir N1 2.095(6) . ?
Ir P1 2.427(4) . ?
Ir Cl1 2.463(4) . ?
P1 C34 1.844(8) . ?
P1 C27 1.848(8) . ?
P1 C41 1.850(8) . ?
O1 C7 1.379(9) . ?
O1 C13 1.404(9) . ?
O2 C20 1.354(9) . ?
O2 C26 1.379(10) . ?
O3 C30 1.370(11) . ?
O3 C31 1.427(18) . ?
O4 C37 1.371(10) . ?
O4 C38 1.428(11) . ?
O5 C44 1.373(9) . ?
O5 C47 1.427(10) . ?
N1 C7 1.300(9) . ?
N1 C8 1.394(9) . ?
N2 C20 1.319(9) . ?
N2 C21 1.415(9) . ?
C1 C2 1.384(11) . ?
C1 C6 1.431(10) . ?
C2 C3 1.391(11) . ?
C2 H2A 0.9300 . ?
C3 C4 1.396(12) . ?
C3 H3A 0.9300 . ?
C4 C5 1.367(12) . ?
C4 H4A 0.9300 . ?
C5 C6 1.409(11) . ?
C5 H5A 0.9300 . ?
C6 C7 1.434(10) . ?
C8 C13 1.375(10) . ?
C8 C9 1.376(11) . ?
C9 C10 1.400(12) . ?
C9 H9A 0.9300 . ?
C10 C11 1.388(13) . ?
C10 H10A 0.9300 . ?
C11 C12 1.382(12) . ?
C11 H11A 0.9300 . ?
C12 C13 1.389(11) . ?
C12 H12A 0.9300 . ?
C14 C19 1.383(11) . ?
C14 C15 1.418(11) . ?
C15 C16 1.373(13) . ?
C15 H15A 0.9300 . ?
C16 C17 1.375(15) . ?
C16 H16A 0.9300 . ?
C17 C18 1.395(15) . ?
C17 H17A 0.9300 . ?
C18 C19 1.369(11) . ?
C18 H18A 0.9300 . ?
C19 C20 1.460(11) . ?
C21 C22 1.368(11) . ?
C21 C26 1.388(10) . ?
C22 C23 1.404(11) . ?
C22 H22A 0.9300 . ?
C23 C24 1.395(13) . ?
C23 H23A 0.9300 . ?
C24 C25 1.359(13) . ?
C24 H24A 0.9300 . ?
C25 C26 1.388(11) . ?
C25 H25A 0.9300 . ?
C27 C28 1.398(11) . ?
C27 C33 1.415(12) . ?
C28 C29 1.385(11) . ?
C28 H28A 0.9300 . ?
C29 C30 1.398(16) . ?
C29 H29A 0.9300 . ?
C30 C32 1.379(16) . ?
C31 H31A 0.9600 . ?
C31 H31B 0.9600 . ?
C31 H31C 0.9600 . ?
C32 C33 1.392(12) . ?
C32 H32A 0.9300 . ?
C33 H33A 0.9300 . ?
C34 C40 1.385(10) . ?
C34 C35 1.399(10) . ?
C35 C36 1.403(11) . ?
C35 H35A 0.9300 . ?
C36 C37 1.383(11) . ?
C36 H36A 0.9300 . ?
C37 C39 1.384(11) . ?
C38 H38A 0.9600 . ?
C38 H38B 0.9600 . ?
C38 H38C 0.9600 . ?
C39 C40 1.393(11) . ?
C39 H39A 0.9300 . ?
C40 H40A 0.9300 . ?
C41 C46 1.380(9) . ?
C41 C42 1.400(9) . ?
C42 C43 1.382(10) . ?
C42 H42A 0.9300 . ?
C43 C44 1.383(10) . ?
C43 H43A 0.9300 . ?
C44 C45 1.386(10) . ?
C45 C46 1.390(10) . ?
C45 H45A 0.9300 . ?
C46 H46A 0.9300 . ?
C47 H47A 0.9600 . ?
C47 H47B 0.9600 . ?
C47 H47C 0.9600 . ?
C48 Cl2 1.608(16) . ?
C48 Cl3 1.692(15) . ?
C48 H48A 0.9700 . ?
C48 H48B 0.9700 . ?
C49 Cl5 1.692(17) . ?
C49 Cl4 1.705(17) . ?
C49 H49A 0.9700 . ?
C49 H49B 0.9700 . ?

loop_
_geom_torsion_atom_site_label_1
_geom_torsion_atom_site_label_2
_geom_torsion_atom_site_label_3
_geom_torsion_atom_site_label_4
_geom_torsion
_geom_torsion_site_symmetry_1
_geom_torsion_site_symmetry_2
_geom_torsion_site_symmetry_3
_geom_torsion_site_symmetry_4
_geom_torsion_publ_flag
C6 C1 C2 C3 -2.3(11) . . . . ?
Ir C1 C2 C3 177.1(6) . . . . ?
C1 C2 C3 C4 -0.3(13) . . . . ?
C2 C3 C4 C5 2.0(15) . . . . ?
C3 C4 C5 C6 -0.9(14) . . . . ?
C4 C5 C6 C1 -1.8(13) . . . . ?
C4 C5 C6 C7 179.8(8) . . . . ?
C2 C1 C6 C5 3.4(12) . . . . ?
Ir C1 C6 C5 -176.1(6) . . . . ?
C2 C1 C6 C7 -178.1(7) . . . . ?
Ir C1 C6 C7 2.4(8) . . . . ?
C8 N1 C7 O1 -1.4(8) . . . . ?
Ir N1 C7 O1 178.4(4) . . . . ?
C8 N1 C7 C6 177.2(7) . . . . ?
Ir N1 C7 C6 -3.0(9) . . . . ?
C13 O1 C7 N1 0.4(8) . . . . ?
C13 O1 C7 C6 -178.1(7) . . . . ?
C5 C6 C7 N1 178.9(8) . . . . ?
C1 C6 C7 N1 0.4(11) . . . . ?
C5 C6 C7 O1 -2.7(13) . . . . ?
C1 C6 C7 O1 178.9(7) . . . . ?
C7 N1 C8 C13 1.9(8) . . . . ?
Ir N1 C8 C13 -177.8(6) . . . . ?
C7 N1 C8 C9 -178.3(8) . . . . ?
Ir N1 C8 C9 2.0(14) . . . . ?
C13 C8 C9 C10 0.7(12) . . . . ?
N1 C8 C9 C10 -179.2(8) . . . . ?
C8 C9 C10 C11 2.0(14) . . . . ?
C9 C10 C11 C12 -2.7(16) . . . . ?
C10 C11 C12 C13 0.6(14) . . . . ?
C9 C8 C13 C12 -2.9(13) . . . . ?
N1 C8 C13 C12 176.9(8) . . . . ?
C9 C8 C13 O1 178.5(7) . . . . ?
N1 C8 C13 O1 -1.6(8) . . . . ?
C11 C12 C13 C8 2.3(14) . . . . ?
C11 C12 C13 O1 -179.4(8) . . . . ?
C7 O1 C13 C8 0.8(8) . . . . ?
C7 O1 C13 C12 -177.7(8) . . . . ?
C19 C14 C15 C16 5.3(14) . . . . ?
Ir C14 C15 C16 176.8(8) . . . . ?
C14 C15 C16 C17 -5.7(18) . . . . ?
C15 C16 C17 C18 4(2) . . . . ?
C16 C17 C18 C19 -1.2(19) . . . . ?
C17 C18 C19 C14 1.1(16) . . . . ?
C17 C18 C19 C20 178.1(10) . . . . ?
C15 C14 C19 C18 -3.1(14) . . . . ?
Ir C14 C19 C18 -175.8(8) . . . . ?
C15 C14 C19 C20 179.5(8) . . . . ?
Ir C14 C19 C20 6.9(9) . . . . ?
C21 N2 C20 O2 -1.5(8) . . . . ?
Ir N2 C20 O2 179.3(5) . . . . ?
C21 N2 C20 C19 174.1(7) . . . . ?
Ir N2 C20 C19 -5.2(9) . . . . ?
C26 O2 C20 N2 -0.6(8) . . . . ?
C26 O2 C20 C19 -175.9(8) . . . . ?
C18 C19 C20 N2 -178.4(9) . . . . ?
C14 C19 C20 N2 -1.1(11) . . . . ?
C18 C19 C20 O2 -3.4(14) . . . . ?
C14 C19 C20 O2 173.9(7) . . . . ?
C20 N2 C21 C22 -178.1(8) . . . . ?
Ir N2 C21 C22 0.7(14) . . . . ?
C20 N2 C21 C26 3.0(8) . . . . ?
Ir N2 C21 C26 -178.2(6) . . . . ?
C26 C21 C22 C23 1.7(12) . . . . ?
N2 C21 C22 C23 -177.1(8) . . . . ?
C21 C22 C23 C24 -0.3(14) . . . . ?
C22 C23 C24 C25 -0.5(15) . . . . ?
C23 C24 C25 C26 -0.2(14) . . . . ?
C20 O2 C26 C21 2.5(8) . . . . ?
C20 O2 C26 C25 -177.4(8) . . . . ?
C22 C21 C26 O2 177.5(7) . . . . ?
N2 C21 C26 O2 -3.4(8) . . . . ?
C22 C21 C26 C25 -2.6(12) . . . . ?
N2 C21 C26 C25 176.5(7) . . . . ?
C24 C25 C26 O2 -178.4(8) . . . . ?
C24 C25 C26 C21 1.7(12) . . . . ?
C34 P1 C27 C28 -177.4(5) . . . . ?
C41 P1 C27 C28 76.7(6) . . . . ?
Ir P1 C27 C28 -44.7(6) . . . . ?
C34 P1 C27 C33 3.8(7) . . . . ?
C41 P1 C27 C33 -102.1(6) . . . . ?
Ir P1 C27 C33 136.5(5) . . . . ?
C33 C27 C28 C29 -1.1(11) . . . . ?
P1 C27 C28 C29 -179.9(6) . . . . ?
C27 C28 C29 C30 0.5(13) . . . . ?
C31 O3 C30 C32 -167.4(10) . . . . ?
C31 O3 C30 C29 12.7(15) . . . . ?
C28 C29 C30 O3 -179.7(9) . . . . ?
C28 C29 C30 C32 0.4(14) . . . . ?
O3 C30 C32 C33 179.4(8) . . . . ?
C29 C30 C32 C33 -0.6(15) . . . . ?
C30 C32 C33 C27 0.0(14) . . . . ?
C28 C27 C33 C32 0.9(11) . . . . ?
P1 C27 C33 C32 179.6(6) . . . . ?
C27 P1 C34 C40 104.2(6) . . . . ?
C41 P1 C34 C40 -148.4(6) . . . . ?
Ir P1 C34 C40 -29.8(7) . . . . ?
C27 P1 C34 C35 -73.5(6) . . . . ?
C41 P1 C34 C35 33.9(7) . . . . ?
Ir P1 C34 C35 152.6(5) . . . . ?
C40 C34 C35 C36 0.0(11) . . . . ?
P1 C34 C35 C36 177.8(6) . . . . ?
C34 C35 C36 C37 -0.9(11) . . . . ?
C38 O4 C37 C36 3.8(13) . . . . ?
C38 O4 C37 C39 -178.3(9) . . . . ?
C35 C36 C37 O4 178.4(7) . . . . ?
C35 C36 C37 C39 0.5(12) . . . . ?
O4 C37 C39 C40 -177.3(7) . . . . ?
C36 C37 C39 C40 0.7(12) . . . . ?
C35 C34 C40 C39 1.2(11) . . . . ?
P1 C34 C40 C39 -176.6(6) . . . . ?
C37 C39 C40 C34 -1.6(12) . . . . ?
C34 P1 C41 C46 47.3(7) . . . . ?
C27 P1 C41 C46 153.2(6) . . . . ?
Ir P1 C41 C46 -77.9(6) . . . . ?
C34 P1 C41 C42 -139.6(6) . . . . ?
C27 P1 C41 C42 -33.7(7) . . . . ?
Ir P1 C41 C42 95.2(6) . . . . ?
C46 C41 C42 C43 -1.5(11) . . . . ?
P1 C41 C42 C43 -174.8(6) . . . . ?
C41 C42 C43 C44 0.3(12) . . . . ?
C47 O5 C44 C43 175.2(8) . . . . ?
C47 O5 C44 C45 -6.0(12) . . . . ?
C42 C43 C44 O5 179.5(7) . . . . ?
C42 C43 C44 C45 0.6(12) . . . . ?
O5 C44 C45 C46 -179.1(7) . . . . ?
C43 C44 C45 C46 -0.3(12) . . . . ?
C42 C41 C46 C45 1.9(11) . . . . ?
P1 C41 C46 C45 175.2(6) . . . . ?
C44 C45 C46 C41 -1.0(12) . . . . ?
